data_4100554
loop_
_publ_author_name
'Barybin, Mikhail V.'
'Chisholm, Malcolm H.'
'Dalal, Naresh S.'
'Holovics, Thomas C.'
'Patmore Nathan J.'
'Robinson, Randall E.'
'Zipse David J.'

_publ_section_title
;
 Long-Range Electronic Coupling of MM Quadruple Bonds
(M = Mo or W) Via a 2,6-azulenedicarboxylate Bridge
;
_journal_name_full 'Journal of the American Chemical Society'
_journal_year 2005
_chemical_formula_moiety 'C122 H108 N4 P8 Ru2, 2(F6 P), 2.5(C H2 Cl2)'
_chemical_formula_sum 'C124.5 H113 Cl5 F12 N4 P10 Ru2'
_chemical_formula_weight 2582.28
_space_group_IT_number 60
_space_group_name_Hall '-P 2n 2ab'
_space_group_name_H-M_alt 'P b c n'
_symmetry_cell_setting orthorhombic
_symmetry_Int_Tables_number 60
_symmetry_space_group_name_Hall '-P 2n 2ab'
_symmetry_space_group_name_H-M 'P b c n'
_cell_angle_alpha 90.00
_cell_angle_beta 90.00
_cell_angle_gamma 90.00
_cell_formula_units_Z 4
_cell_length_a 36.569(3)
_cell_length_b 13.3334(11)
_cell_length_c 26.1782(19)
_cell_measurement_temperature 100(2)
_cell_volume 12764.2(18)
_diffrn_ambient_temperature 100(2)
_exptl_crystal_density_diffrn 1.344
_cod_original_formula_sum 'C124.50 H113 Cl5 F12 N4 P10 Ru2'
_cod_database_code 4100554

loop_
_symmetry_equiv_pos_as_xyz
'x, y, z'
'-x+1/2, -y+1/2, z+1/2'
'-x, y, -z+1/2'
'x+1/2, -y+1/2, -z'
'-x, -y, -z'
'x-1/2, y-1/2, -z-1/2'
'x, -y, z-1/2'
'-x-1/2, y-1/2, z'

loop_
_atom_site_label
_atom_site_type_symbol
_atom_site_fract_x
_atom_site_fract_y
_atom_site_fract_z
_atom_site_U_iso_or_equiv
_atom_site_adp_type
_atom_site_occupancy
_atom_site_symmetry_multiplicity
_atom_site_calc_flag
_atom_site_refinement_flags
_atom_site_disorder_assembly
_atom_site_disorder_group
Ru1 Ru 0.12137(2) 0.52425(7) 0.54356(4) 0.0400(3) Uani 1 1 d . . .
P1 P 0.16766(8) 0.4171(2) 0.50766(10) 0.0380(7) Uani 1 1 d . . .
P2 P 0.16966(8) 0.6457(2) 0.53581(10) 0.0374(7) Uani 1 1 d . . .
P3 P 0.07814(8) 0.6292(2) 0.58405(16) 0.0566(10) Uani 1 1 d . . .
P4 P 0.07453(8) 0.4041(2) 0.55380(14) 0.0489(9) Uani 1 1 d . . .
N1 N 0.1433(2) 0.4794(6) 0.6120(4) 0.033(2) Uani 1 1 d . . .
N2 N 0.2252(3) 0.4042(7) 0.6741(4) 0.054(3) Uani 1 1 d . . .
H2A H 0.2164 0.3733 0.6471 0.064 Uiso 1 1 calc R . .
H2B H 0.2488 0.4157 0.6766 0.064 Uiso 1 1 calc R . .
C1 C 0.0961(3) 0.5561(9) 0.4797(5) 0.054(3) Uani 1 1 d . . .
C2 C 0.0767(4) 0.5740(9) 0.4426(5) 0.058(4) Uani 1 1 d . . .
C3 C 0.0596(4) 0.5895(10) 0.3977(5) 0.064(4) Uani 1 1 d . . .
C4 C 0.0447(4) 0.6013(11) 0.3562(5) 0.067(4) Uani 1 1 d . . .
C5 C 0.0255(3) 0.6100(12) 0.3123(5) 0.068(4) Uani 1 1 d . . .
C6 C 0.0094(3) 0.6159(13) 0.2731(5) 0.074(5) Uani 1 1 d . . .
C7 C 0.1707(2) 0.2838(4) 0.5227(2) 0.044(3) Uani 1 1 d G . .
C8 C 0.1860(2) 0.2520(5) 0.5685(2) 0.043(3) Uani 1 1 d G . .
H8 H 0.1957 0.2996 0.5918 0.051 Uiso 1 1 calc R . .
C9 C 0.1873(2) 0.1503(5) 0.5801(2) 0.043(3) Uani 1 1 d G . .
H9 H 0.1977 0.1285 0.6114 0.052 Uiso 1 1 calc R . .
C10 C 0.1732(2) 0.0805(4) 0.5459(3) 0.062(4) Uani 1 1 d G . .
H10 H 0.1740 0.0110 0.5539 0.074 Uiso 1 1 calc R . .
C11 C 0.1578(2) 0.1124(5) 0.5001(3) 0.057(3) Uani 1 1 d G . .
H11 H 0.1482 0.0647 0.4768 0.068 Uiso 1 1 calc R . .
C12 C 0.1566(2) 0.2140(5) 0.4885(2) 0.048(3) Uani 1 1 d G . .
H12 H 0.1461 0.2358 0.4572 0.057 Uiso 1 1 calc R . .
C13 C 0.1795(2) 0.4149(7) 0.4396(2) 0.047(3) Uani 1 1 d G . .
C14 C 0.2105(2) 0.3616(7) 0.4251(3) 0.076(4) Uani 1 1 d G . .
H14 H 0.2238 0.3243 0.4498 0.091 Uiso 1 1 calc R . .
C15 C 0.2220(3) 0.3628(9) 0.3745(4) 0.118(7) Uani 1 1 d G . .
H15 H 0.2432 0.3264 0.3646 0.142 Uiso 1 1 calc R . .
C16 C 0.2025(4) 0.4174(10) 0.3384(2) 0.136(9) Uani 1 1 d G . .
H16 H 0.2104 0.4183 0.3038 0.164 Uiso 1 1 calc R . .
C17 C 0.1715(3) 0.4708(9) 0.3529(3) 0.122(7) Uani 1 1 d G . .
H17 H 0.1582 0.5081 0.3282 0.147 Uiso 1 1 calc R . .
C18 C 0.1600(3) 0.4695(8) 0.4035(3) 0.085(5) Uani 1 1 d G . .
H18 H 0.1389 0.5059 0.4134 0.102 Uiso 1 1 calc R . .
C19 C 0.2104(3) 0.4668(8) 0.5351(4) 0.040(3) Uani 1 1 d . . .
H19A H 0.2103 0.4587 0.5727 0.048 Uiso 1 1 calc R . .
H19B H 0.2317 0.4303 0.5211 0.048 Uiso 1 1 calc R . .
C20 C 0.2126(3) 0.5775(9) 0.5211(4) 0.045(3) Uani 1 1 d . . .
H20A H 0.2179 0.5838 0.4842 0.054 Uiso 1 1 calc R . .
H20B H 0.2330 0.6088 0.5402 0.054 Uiso 1 1 calc R . .
C21 C 0.1731(2) 0.7430(5) 0.4864(3) 0.050(3) Uani 1 1 d G . .
C22 C 0.1544(3) 0.7318(6) 0.4405(3) 0.074(4) Uani 1 1 d G . .
H22 H 0.1389 0.6755 0.4354 0.089 Uiso 1 1 calc R . .
C23 C 0.1583(3) 0.8030(8) 0.4021(3) 0.106(6) Uani 1 1 d G . .
H23 H 0.1455 0.7953 0.3708 0.127 Uiso 1 1 calc R . .
C24 C 0.1810(3) 0.8854(7) 0.4095(3) 0.080(5) Uani 1 1 d G . .
H24 H 0.1837 0.9341 0.3833 0.096 Uiso 1 1 calc R . .
C25 C 0.1997(2) 0.8966(5) 0.4554(3) 0.060(4) Uani 1 1 d G . .
H25 H 0.2152 0.9529 0.4605 0.072 Uiso 1 1 calc R . .
C26 C 0.1958(2) 0.8254(6) 0.4938(2) 0.051(3) Uani 1 1 d G . .
H26 H 0.2086 0.8331 0.5251 0.061 Uiso 1 1 calc R . .
C27 C 0.17888(19) 0.7142(5) 0.5946(2) 0.035(3) Uani 1 1 d G . .
C28 C 0.16169(18) 0.8057(5) 0.6031(2) 0.044(3) Uani 1 1 d G . .
H28 H 0.1466 0.8341 0.5773 0.053 Uiso 1 1 calc R . .
C29 C 0.16659(19) 0.8555(4) 0.6492(3) 0.045(3) Uani 1 1 d G . .
H29 H 0.1548 0.9180 0.6550 0.054 Uiso 1 1 calc R . .
C30 C 0.1887(2) 0.8139(5) 0.6868(2) 0.045(3) Uani 1 1 d G . .
H30 H 0.1920 0.8480 0.7184 0.053 Uiso 1 1 calc R . .
C31 C 0.20586(19) 0.7224(5) 0.6784(2) 0.049(3) Uani 1 1 d G . .
H31 H 0.2210 0.6940 0.7041 0.059 Uiso 1 1 calc R . .
C32 C 0.20097(18) 0.6726(4) 0.6322(3) 0.037(3) Uani 1 1 d G . .
H32 H 0.2127 0.6100 0.6265 0.044 Uiso 1 1 calc R . .
C33 C 0.0748(2) 0.7612(5) 0.5710(5) 0.082(5) Uani 1 1 d G . .
C34 C 0.0810(2) 0.7925(6) 0.5211(4) 0.082(5) Uani 1 1 d G . .
H34 H 0.0872 0.7448 0.4955 0.098 Uiso 1 1 calc R . .
C35 C 0.0782(2) 0.8935(7) 0.5086(4) 0.094(6) Uani 1 1 d G . .
H35 H 0.0824 0.9149 0.4745 0.113 Uiso 1 1 calc R . .
C36 C 0.0692(3) 0.9632(5) 0.5460(5) 0.104(7) Uani 1 1 d G . .
H36 H 0.0672 1.0323 0.5374 0.125 Uiso 1 1 calc R . .
C37 C 0.0630(2) 0.9319(7) 0.5959(5) 0.123(8) Uani 1 1 d G . .
H37 H 0.0568 0.9796 0.6214 0.147 Uiso 1 1 calc R . .
C38 C 0.0658(2) 0.8309(7) 0.6084(4) 0.077(5) Uani 1 1 d G . .
H38 H 0.0615 0.8095 0.6425 0.093 Uiso 1 1 calc R . .
C39 C 0.0779(3) 0.6278(6) 0.6566(3) 0.060(4) Uani 1 1 d G . .
C40 C 0.0470(2) 0.6052(7) 0.6853(4) 0.089(5) Uani 1 1 d G . .
H40 H 0.0245 0.5910 0.6687 0.107 Uiso 1 1 calc R . .
C41 C 0.0490(2) 0.6035(8) 0.7383(4) 0.116(7) Uani 1 1 d G . .
H41 H 0.0279 0.5881 0.7580 0.139 Uiso 1 1 calc R . .
C42 C 0.0820(3) 0.6244(8) 0.7626(3) 0.088(5) Uani 1 1 d G . .
H42 H 0.0834 0.6232 0.7989 0.105 Uiso 1 1 calc R . .
C43 C 0.1129(2) 0.6469(7) 0.7339(3) 0.081(5) Uani 1 1 d G . .
H43 H 0.1354 0.6612 0.7505 0.097 Uiso 1 1 calc R . .
C44 C 0.1108(2) 0.6487(6) 0.6809(3) 0.055(3) Uani 1 1 d G . .
H44 H 0.1319 0.6641 0.6612 0.066 Uiso 1 1 calc R . .
C45 C 0.0335(3) 0.5814(9) 0.5642(7) 0.081(5) Uani 1 1 d . . .
H45A H 0.0142 0.6136 0.5850 0.098 Uiso 1 1 calc R . .
H45B H 0.0292 0.5994 0.5280 0.098 Uiso 1 1 calc R . .
C46 C 0.0311(3) 0.4707(9) 0.5701(6) 0.068(4) Uani 1 1 d . . .
H46A H 0.0113 0.4452 0.5478 0.082 Uiso 1 1 calc R . .
H46B H 0.0244 0.4550 0.6059 0.082 Uiso 1 1 calc R . .
C47 C 0.0610(2) 0.3211(5) 0.5012(3) 0.051(4) Uani 1 1 d G . .
C48 C 0.0327(2) 0.2540(6) 0.5110(4) 0.070(5) Uani 1 1 d G . .
H48 H 0.0216 0.2522 0.5438 0.084 Uiso 1 1 calc R . .
C49 C 0.0208(2) 0.1893(5) 0.4728(5) 0.098(7) Uani 1 1 d G . .
H49 H 0.0015 0.1434 0.4795 0.117 Uiso 1 1 calc R . .
C50 C 0.0370(3) 0.1918(6) 0.4248(4) 0.086(6) Uani 1 1 d G . .
H50 H 0.0288 0.1477 0.3988 0.103 Uiso 1 1 calc R . .
C51 C 0.0652(3) 0.2590(7) 0.4150(3) 0.077(5) Uani 1 1 d G . .
H51 H 0.0763 0.2607 0.3822 0.093 Uiso 1 1 calc R . .
C52 C 0.0772(2) 0.3236(6) 0.4532(4) 0.075(5) Uani 1 1 d G . .
H52 H 0.0965 0.3695 0.4465 0.090 Uiso 1 1 calc R . .
C53 C 0.0802(2) 0.3162(5) 0.6080(3) 0.046(3) Uani 1 1 d G . .
C54 C 0.09561(19) 0.2228(6) 0.5985(3) 0.040(3) Uani 1 1 d G . .
H54 H 0.1011 0.2031 0.5645 0.048 Uiso 1 1 calc R . .
C55 C 0.10297(19) 0.1580(4) 0.6388(3) 0.051(3) Uani 1 1 d G . .
H55 H 0.1135 0.0941 0.6324 0.061 Uiso 1 1 calc R . .
C56 C 0.0949(2) 0.1867(6) 0.6886(3) 0.065(4) Uani 1 1 d G . .
H56 H 0.1000 0.1424 0.7162 0.078 Uiso 1 1 calc R . .
C57 C 0.0795(2) 0.2801(7) 0.6981(3) 0.072(4) Uani 1 1 d G . .
H57 H 0.0740 0.2997 0.7321 0.087 Uiso 1 1 calc R . .
C58 C 0.0721(2) 0.3449(5) 0.6578(4) 0.067(4) Uani 1 1 d G . .
H58 H 0.0616 0.4088 0.6643 0.080 Uiso 1 1 calc R . .
C59 C 0.1510(3) 0.4496(7) 0.6514(5) 0.036(3) Uani 1 1 d . . .
C60 C 0.1618(3) 0.4088(8) 0.7020(4) 0.042(3) Uani 1 1 d . . .
H60A H 0.1590 0.3349 0.7018 0.051 Uiso 1 1 calc R . .
H60B H 0.1455 0.4364 0.7287 0.051 Uiso 1 1 calc R . .
C61 C 0.2010(3) 0.4359(9) 0.7141(4) 0.052(3) Uani 1 1 d . . .
H61A H 0.2030 0.5094 0.7185 0.063 Uiso 1 1 calc R . .
H61B H 0.2083 0.4036 0.7465 0.063 Uiso 1 1 calc R . .
P5 P 0.19656(11) 0.8803(3) 0.24637(12) 0.0573(10) Uani 1 1 d . . .
F1 F 0.1975(3) 0.9535(9) 0.2922(4) 0.149(5) Uani 1 1 d . . .
F2 F 0.1958(3) 0.8072(6) 0.2002(3) 0.099(3) Uani 1 1 d . . .
F3 F 0.2264(3) 0.9418(6) 0.2188(4) 0.117(3) Uani 1 1 d . . .
F4 F 0.1656(3) 0.8169(8) 0.2721(4) 0.124(4) Uani 1 1 d . . .
F5 F 0.2265(2) 0.8107(7) 0.2721(3) 0.096(3) Uani 1 1 d . . .
F6 F 0.1667(2) 0.9481(6) 0.2197(3) 0.088(3) Uani 1 1 d . . .

loop_
_atom_site_aniso_label
_atom_site_aniso_U_11
_atom_site_aniso_U_22
_atom_site_aniso_U_33
_atom_site_aniso_U_23
_atom_site_aniso_U_13
_atom_site_aniso_U_12
Ru1 0.0393(5) 0.0322(5) 0.0484(6) -0.0032(5) -0.0174(5) -0.0006(4)
P1 0.0452(18) 0.0429(18) 0.0260(16) -0.0011(14) -0.0055(13) -0.0005(15)
P2 0.0477(18) 0.0369(17) 0.0276(15) 0.0010(13) -0.0096(14) -0.0070(14)
P3 0.0282(17) 0.0266(17) 0.115(3) -0.0130(18) -0.0123(18) 0.0024(14)
P4 0.0344(17) 0.0303(17) 0.082(2) -0.0149(16) -0.0180(17) 0.0017(14)
N1 0.021(5) 0.028(5) 0.050(6) -0.007(5) -0.006(4) -0.004(4)
N2 0.041(6) 0.068(7) 0.052(6) -0.014(6) -0.015(5) 0.014(5)
C1 0.045(8) 0.043(8) 0.073(9) 0.000(7) -0.018(7) 0.000(6)
C2 0.062(9) 0.038(7) 0.075(10) 0.009(7) -0.037(8) 0.003(6)
C3 0.066(9) 0.058(9) 0.068(10) 0.003(7) -0.017(8) -0.002(7)
C4 0.058(9) 0.098(12) 0.044(8) -0.011(8) -0.022(7) 0.008(8)
C5 0.021(7) 0.129(14) 0.055(9) -0.002(9) -0.012(7) 0.010(7)
C6 0.022(7) 0.143(15) 0.059(9) 0.010(9) -0.002(6) 0.008(8)
C7 0.058(8) 0.055(8) 0.018(6) -0.013(5) -0.001(5) 0.004(6)
C8 0.052(7) 0.051(8) 0.025(6) -0.009(6) 0.003(5) 0.002(6)
C9 0.044(7) 0.047(8) 0.039(7) 0.010(6) 0.001(5) 0.007(6)
C10 0.084(10) 0.035(7) 0.066(9) -0.014(7) -0.007(8) 0.009(7)
C11 0.067(9) 0.046(8) 0.058(8) -0.008(7) -0.011(7) 0.000(7)
C12 0.047(7) 0.058(9) 0.037(7) -0.006(6) -0.011(6) -0.001(6)
C13 0.070(9) 0.056(8) 0.015(6) -0.008(6) -0.012(6) -0.001(7)
C14 0.095(12) 0.100(12) 0.033(8) 0.004(8) 0.010(8) -0.008(10)
C15 0.153(18) 0.153(19) 0.049(10) -0.007(11) 0.018(11) 0.051(15)
C16 0.133(18) 0.22(3) 0.055(11) 0.022(14) 0.004(12) -0.005(18)
C17 0.17(2) 0.162(19) 0.037(10) 0.020(11) 0.012(11) 0.024(16)
C18 0.125(13) 0.087(11) 0.042(8) -0.002(8) -0.030(9) 0.036(10)
C19 0.046(7) 0.047(7) 0.027(6) 0.001(5) 0.005(5) 0.009(6)
C20 0.026(6) 0.054(8) 0.055(7) 0.012(6) 0.008(5) -0.008(6)
C21 0.060(8) 0.039(7) 0.052(8) -0.004(6) 0.002(7) -0.007(6)
C22 0.107(12) 0.079(10) 0.037(8) 0.009(7) -0.021(8) -0.040(9)
C23 0.165(18) 0.092(13) 0.061(11) 0.014(10) -0.027(11) -0.043(13)
C24 0.122(14) 0.072(11) 0.046(9) 0.030(8) 0.003(9) 0.001(10)
C25 0.068(9) 0.056(8) 0.057(8) 0.014(7) 0.010(7) -0.015(7)
C26 0.075(9) 0.042(7) 0.036(7) 0.015(6) -0.001(6) 0.002(7)
C27 0.033(6) 0.031(7) 0.042(7) 0.005(5) -0.003(5) -0.014(5)
C28 0.041(7) 0.047(8) 0.044(7) 0.020(6) -0.016(6) -0.014(6)
C29 0.039(7) 0.034(7) 0.061(8) -0.012(6) -0.004(6) -0.006(6)
C30 0.056(8) 0.040(7) 0.038(7) -0.005(6) -0.015(6) -0.008(6)
C31 0.071(9) 0.039(8) 0.039(7) 0.008(6) -0.010(6) -0.024(7)
C32 0.040(7) 0.030(6) 0.040(7) 0.001(5) -0.013(5) -0.009(5)
C33 0.034(8) 0.067(11) 0.145(15) 0.000(11) -0.040(9) -0.010(7)
C34 0.067(10) 0.028(8) 0.150(16) -0.010(9) -0.059(10) 0.012(7)
C35 0.052(9) 0.047(10) 0.184(18) -0.010(11) -0.042(10) -0.005(8)
C36 0.068(10) 0.038(9) 0.21(2) -0.012(13) -0.068(13) 0.000(8)
C37 0.081(13) 0.068(14) 0.22(3) -0.034(15) -0.048(15) 0.024(10)
C38 0.044(8) 0.024(7) 0.165(16) -0.045(9) -0.029(9) 0.008(6)
C39 0.063(9) 0.028(7) 0.089(10) -0.027(7) 0.028(8) -0.011(6)
C40 0.061(10) 0.090(12) 0.117(14) -0.018(11) 0.023(10) -0.013(9)
C41 0.115(17) 0.120(16) 0.113(16) -0.059(13) 0.048(13) -0.012(13)
C42 0.058(10) 0.103(13) 0.102(12) -0.030(10) 0.032(10) -0.009(9)
C43 0.068(10) 0.092(12) 0.082(11) -0.028(9) 0.042(9) -0.010(9)
C44 0.064(9) 0.031(7) 0.070(9) -0.004(6) 0.016(7) -0.014(6)
C45 0.045(8) 0.022(7) 0.178(17) -0.026(9) -0.003(9) -0.008(6)
C46 0.034(7) 0.050(8) 0.120(12) -0.008(8) -0.022(7) -0.014(6)
C47 0.040(7) 0.014(6) 0.100(11) -0.013(7) -0.041(7) 0.008(5)
C48 0.043(8) 0.030(7) 0.136(13) -0.024(8) -0.056(8) 0.009(6)
C49 0.065(10) 0.037(9) 0.19(2) -0.019(11) -0.062(12) 0.015(8)
C50 0.077(12) 0.039(9) 0.142(16) -0.029(10) -0.069(11) 0.004(8)
C51 0.089(11) 0.062(10) 0.082(10) -0.017(8) -0.060(9) 0.010(9)
C52 0.112(12) 0.028(7) 0.086(11) -0.009(8) -0.061(10) 0.005(8)
C53 0.039(7) 0.041(7) 0.059(8) -0.006(6) -0.010(6) -0.002(6)
C54 0.020(6) 0.036(7) 0.064(8) -0.004(6) 0.002(5) -0.007(5)
C55 0.027(6) 0.047(8) 0.079(10) -0.006(8) 0.009(6) 0.004(6)
C56 0.051(8) 0.047(9) 0.097(12) -0.001(8) 0.019(8) -0.017(7)
C57 0.057(9) 0.079(11) 0.081(11) 0.008(9) 0.032(8) -0.009(8)
C58 0.041(8) 0.044(8) 0.116(13) -0.010(9) 0.027(8) -0.006(6)
C59 0.041(7) 0.021(6) 0.046(8) -0.010(6) 0.001(6) -0.002(5)
C60 0.068(8) 0.027(6) 0.032(6) 0.009(5) -0.006(6) 0.017(6)
C61 0.084(10) 0.049(8) 0.024(6) -0.002(6) -0.007(6) 0.009(7)
P5 0.086(3) 0.050(2) 0.0368(18) -0.0090(17) -0.0087(18) -0.002(2)
F1 0.171(10) 0.172(11) 0.103(7) -0.097(8) -0.036(7) 0.063(9)
F2 0.194(10) 0.056(5) 0.047(5) -0.018(4) -0.012(5) -0.026(6)
F3 0.107(7) 0.054(6) 0.189(10) 0.008(6) 0.001(7) -0.017(5)
F4 0.122(8) 0.136(9) 0.113(8) 0.070(7) 0.001(6) 0.000(7)
F5 0.107(7) 0.113(7) 0.068(5) -0.005(5) -0.029(5) 0.029(6)
F6 0.109(7) 0.069(6) 0.086(6) 0.020(5) -0.018(5) 0.005(5)

loop_
_geom_bond_atom_site_label_1
_geom_bond_atom_site_label_2
_geom_bond_distance
_geom_bond_site_symmetry_2
_geom_bond_publ_flag
Ru1 C1 1.957(13) . ?
Ru1 N1 2.051(10) . ?
Ru1 P4 2.361(3) . ?
Ru1 P3 2.362(3) . ?
Ru1 P2 2.404(3) . ?
Ru1 P1 2.406(3) . ?
P1 C7 1.823(6) . ?
P1 C13 1.834(6) . ?
P1 C19 1.843(11) . ?
P2 C27 1.821(5) . ?
P2 C21 1.838(6) . ?
P2 C20 1.854(11) . ?
P3 C33 1.796(7) . ?
P3 C45 1.827(12) . ?
P3 C39 1.899(9) . ?
P4 C47 1.835(7) . ?
P4 C53 1.852(7) . ?
P4 C46 1.870(13) . ?
N1 C59 1.140(12) . ?
N2 C61 1.434(14) . ?
N2 H2A 0.8800 . ?
N2 H2B 0.8800 . ?
C1 C2 1.226(15) . ?
C2 C3 1.347(18) . ?
C3 C4 1.225(17) . ?
C4 C5 1.352(18) . ?
C5 C6 1.185(16) . ?
C6 C6 1.39(3) 3 ?
C7 C8 1.3900 . ?
C7 C12 1.3900 . ?
C8 C9 1.3900 . ?
C8 H8 0.9500 . ?
C9 C10 1.3900 . ?
C9 H9 0.9500 . ?
C10 C11 1.3900 . ?
C10 H10 0.9500 . ?
C11 C12 1.3900 . ?
C11 H11 0.9500 . ?
C12 H12 0.9500 . ?
C13 C14 1.3900 . ?
C13 C18 1.3900 . ?
C14 C15 1.3900 . ?
C14 H14 0.9500 . ?
C15 C16 1.3900 . ?
C15 H15 0.9500 . ?
C16 C17 1.3900 . ?
C16 H16 0.9500 . ?
C17 C18 1.3900 . ?
C17 H17 0.9500 . ?
C18 H18 0.9500 . ?
C19 C20 1.522(15) . ?
C19 H19A 0.9900 . ?
C19 H19B 0.9900 . ?
C20 H20A 0.9900 . ?
C20 H20B 0.9900 . ?
C21 C22 1.3900 . ?
C21 C26 1.3900 . ?
C22 C23 1.3900 . ?
C22 H22 0.9500 . ?
C23 C24 1.3900 . ?
C23 H23 0.9500 . ?
C24 C25 1.3900 . ?
C24 H24 0.9500 . ?
C25 C26 1.3900 . ?
C25 H25 0.9500 . ?
C26 H26 0.9500 . ?
C27 C28 1.3900 . ?
C27 C32 1.3900 . ?
C28 C29 1.3900 . ?
C28 H28 0.9500 . ?
C29 C30 1.3900 . ?
C29 H29 0.9500 . ?
C30 C31 1.3900 . ?
C30 H30 0.9500 . ?
C31 C32 1.3900 . ?
C31 H31 0.9500 . ?
C32 H32 0.9500 . ?
C33 C34 1.3900 . ?
C33 C38 1.3900 . ?
C34 C35 1.3900 . ?
C34 H34 0.9500 . ?
C35 C36 1.3900 . ?
C35 H35 0.9500 . ?
C36 C37 1.3900 . ?
C36 H36 0.9500 . ?
C37 C38 1.3900 . ?
C37 H37 0.9500 . ?
C38 H38 0.9500 . ?
C39 C40 1.3900 . ?
C39 C44 1.3900 . ?
C40 C41 1.3900 . ?
C40 H40 0.9500 . ?
C41 C42 1.3900 . ?
C41 H41 0.9500 . ?
C42 C43 1.3900 . ?
C42 H42 0.9500 . ?
C43 C44 1.3900 . ?
C43 H43 0.9500 . ?
C44 H44 0.9500 . ?
C45 C46 1.487(16) . ?
C45 H45A 0.9900 . ?
C45 H45B 0.9900 . ?
C46 H46A 0.9900 . ?
C46 H46B 0.9900 . ?
C47 C48 1.3900 . ?
C47 C52 1.3900 . ?
C48 C49 1.3900 . ?
C48 H48 0.9500 . ?
C49 C50 1.3900 . ?
C49 H49 0.9500 . ?
C50 C51 1.3900 . ?
C50 H50 0.9500 . ?
C51 C52 1.3900 . ?
C51 H51 0.9500 . ?
C52 H52 0.9500 . ?
C53 C54 1.3900 . ?
C53 C58 1.3900 . ?
C54 C55 1.3900 . ?
C54 H54 0.9500 . ?
C55 C56 1.3900 . ?
C55 H55 0.9500 . ?
C56 C57 1.3900 . ?
C56 H56 0.9500 . ?
C57 C58 1.3900 . ?
C57 H57 0.9500 . ?
C58 H58 0.9500 . ?
C59 C60 1.486(16) . ?
C60 C61 1.511(16) . ?
C60 H60A 0.9900 . ?
C60 H60B 0.9900 . ?
C61 H61A 0.9900 . ?
C61 H61B 0.9900 . ?
P5 F3 1.545(10) . ?
P5 F1 1.546(9) . ?
P5 F2 1.552(7) . ?
P5 F4 1.564(10) . ?
P5 F6 1.580(8) . ?
P5 F5 1.586(9) . ?
